data_7123796
loop_
_publ_author_name
'Dutta, Sanjay'
'., Vikas'
'Yadav, Ashok'
'Ramamoorthy, Boomishankar'
'Bala, Anu'
'Kumar, Vijay'
'Chakraborty, Tirthankar'
'Elizabeth, Suja'
'Munshi, Parthapratim'

_publ_section_title
;
 Record-high Thermal Stability Achieved in a Novel Single-Component
 All-organic Ferroelectric Crystal Exhibiting Polymorphism
;
_journal_name_full 'Chemical Communications'
_journal_paper_doi 10.1039/C9CC04434E
_journal_year 2019
_chemical_formula_moiety 'C22 H16 N2'
_chemical_formula_sum 'C22 H16 N2'
_chemical_formula_weight 308.37
_chemical_melting_point 563
_chemical_name_common 2-(p-tolyl)-1H-phenanthro[9,10-d]imidazole
_chemical_name_systematic 2-(p-tolyl)-1H-phenanthro[9,10-d]imidazole
_space_group_crystal_system tetragonal
_space_group_IT_number 114
_space_group_name_Hall 'P -4 2n'
_space_group_name_H-M_alt 'P -4 21 c'
_symmetry_space_group_name_Hall 'P -4 2n'
_symmetry_space_group_name_H-M 'P -4 21 c'
_atom_sites_solution_hydrogens difmap
_audit_creation_method SHELXL-2014/7
_audit_update_record
;
2019-02-06 deposited with the CCDC.    2019-07-09 downloaded from the CCDC.
;
_cell_angle_alpha 90
_cell_angle_beta 90
_cell_angle_gamma 90
_cell_formula_units_Z 8
_cell_length_a 19.2160(4)
_cell_length_b 19.2160(4)
_cell_length_c 8.9740(2)
_cell_measurement_reflns_used 9373
_cell_measurement_temperature 296(2)
_cell_measurement_theta_max 26.36
_cell_measurement_theta_min 2.50
_cell_volume 3313.69(12)
_computing_cell_refinement 'Bruker SAINT'
_computing_data_collection 'Bruker APEX2'
_computing_data_reduction 'Bruker SAINT'
_computing_molecular_graphics 'Bruker SHELXTL'
_computing_publication_material 'Bruker SHELXTL'
_computing_structure_refinement 'SHELXL-2014 (Sheldrick 2014)'
_computing_structure_solution 'SHELXS-97 (Sheldrick 2008)'
_diffrn_ambient_temperature 296(2)
_diffrn_measured_fraction_theta_full 0.995
_diffrn_measured_fraction_theta_max 0.996
_diffrn_measurement_device_type 'Bruker APEX-II CCD'
_diffrn_measurement_method '\f and \w scans'
_diffrn_radiation_type MoK\a
_diffrn_radiation_wavelength 0.71073
_diffrn_reflns_av_R_equivalents 0.0410
_diffrn_reflns_av_unetI/netI 0.0226
_diffrn_reflns_Laue_measured_fraction_full 0.995
_diffrn_reflns_Laue_measured_fraction_max 0.996
_diffrn_reflns_limit_h_max 21
_diffrn_reflns_limit_h_min -24
_diffrn_reflns_limit_k_max 24
_diffrn_reflns_limit_k_min -19
_diffrn_reflns_limit_l_max 11
_diffrn_reflns_limit_l_min -11
_diffrn_reflns_number 22529
_diffrn_reflns_point_group_measured_fraction_full 0.997
_diffrn_reflns_point_group_measured_fraction_max 0.998
_diffrn_reflns_theta_full 25.242
_diffrn_reflns_theta_max 26.374
_diffrn_reflns_theta_min 2.370
_diffrn_source Xray
_exptl_absorpt_coefficient_mu 0.073
_exptl_absorpt_correction_T_max 0.9585
_exptl_absorpt_correction_T_min 0.8720
_exptl_absorpt_correction_type multi-scan
_exptl_absorpt_process_details SADABS
_exptl_crystal_colour colourless
_exptl_crystal_density_diffrn 1.236
_exptl_crystal_description Block
_exptl_crystal_F_000 1296
_exptl_crystal_size_max 0.253
_exptl_crystal_size_mid 0.217
_exptl_crystal_size_min 0.200
_refine_diff_density_max 0.133
_refine_diff_density_min -0.137
_refine_diff_density_rms 0.027
_refine_ls_abs_structure_details
;
 Flack x determined using 1262 quotients [(I+)-(I-)]/[(I+)+(I-)]
 (Parsons, Flack and Wagner, Acta Cryst. B69 (2013) 249-259).
;
_refine_ls_extinction_method none
_refine_ls_goodness_of_fit_ref 1.026
_refine_ls_hydrogen_treatment refall
_refine_ls_matrix_type full
_refine_ls_number_parameters 281
_refine_ls_number_reflns 3382
_refine_ls_number_restraints 0
_refine_ls_restrained_S_all 1.026
_refine_ls_R_factor_all 0.0390
_refine_ls_R_factor_gt 0.0343
_refine_ls_shift/su_max 0.000
_refine_ls_shift/su_mean 0.000
_refine_ls_structure_factor_coef Fsqd
_refine_ls_weighting_details 'w=1/[\s^2^(Fo^2^)+(0.0510P)^2^+0.3680P] where P=(Fo^2^+2Fc^2^)/3'
_refine_ls_weighting_scheme calc
_refine_ls_wR_factor_gt 0.0849
_refine_ls_wR_factor_ref 0.0889
_reflns_Friedel_coverage 0.777
_reflns_Friedel_fraction_full 1.000
_reflns_Friedel_fraction_max 1.000
_reflns_number_gt 3099
_reflns_number_total 3382
_reflns_threshold_expression 'I > 2\s(I)'
_cod_data_source_file c9cc04434e2.cif
_cod_data_source_block 1N_298K
_cod_depositor_comments
;
The following automatic conversions were performed:

'_exptl_absorpt_correction_type' value 'Multi-Scan' changed to
'multi-scan' according to
/home/data/users/saulius/crontab/automatic-downloads/rss-feeds/RSC/lib/dictionaries/cif_core.dic
dictionary named 'cif_core.dic' version 2.4.2 from 2011-04-26.

Automatic conversion script
Id: cif_fix_values 4973 2017-02-22 13:04:09Z antanas 
;
_cod_original_cell_volume 3313.69(16)
_cod_database_code 7123796
_shelx_shelxl_version_number 2014/7
_shelx_space_group_comment
;
The symmetry employed for this shelxl refinement is uniquely defined
by the following loop, which should always be used as a source of
symmetry information in preference to the above space-group names.
They are only intended as comments.
;
_shelx_estimated_absorpt_t_min 0.982
_shelx_estimated_absorpt_t_max 0.986

loop_
_space_group_symop_operation_xyz
'x, y, z'
'-x, -y, z'
'y, -x, -z'
'-y, x, -z'
'-x+1/2, y+1/2, -z+1/2'
'x+1/2, -y+1/2, -z+1/2'
'-y+1/2, -x+1/2, z+1/2'
'y+1/2, x+1/2, z+1/2'

loop_
_atom_site_label
_atom_site_type_symbol
_atom_site_fract_x
_atom_site_fract_y
_atom_site_fract_z
_atom_site_U_iso_or_equiv
_atom_site_adp_type
_atom_site_occupancy
_atom_site_site_symmetry_order
_atom_site_calc_flag
N1 N 0.22380(8) 0.31121(9) 0.51451(19) 0.0341(4) Uani 1 1 d
N2 N 0.25085(8) 0.35389(8) 0.73869(18) 0.0324(3) Uani 1 1 d
C1 C 0.29558(9) 0.31423(9) 0.5208(2) 0.0314(4) Uani 1 1 d
C15 C 0.34698(9) 0.29915(9) 0.4102(2) 0.0322(4) Uani 1 1 d
C2 C 0.19992(10) 0.33658(9) 0.6464(2) 0.0332(4) Uani 1 1 d
C4 C 0.38179(9) 0.35339(9) 0.7040(2) 0.0335(4) Uani 1 1 d
C3 C 0.31108(9) 0.34034(9) 0.6594(2) 0.0311(4) Uani 1 1 d
C10 C 0.41713(10) 0.31294(10) 0.4497(2) 0.0359(4) Uani 1 1 d
C16 C 0.12580(10) 0.34367(10) 0.6843(2) 0.0376(4) Uani 1 1 d
C9 C 0.43458(10) 0.34102(11) 0.5971(2) 0.0372(4) Uani 1 1 d
C11 C 0.46843(11) 0.29893(13) 0.3420(3) 0.0487(5) Uani 1 1 d
C14 C 0.33118(11) 0.27331(11) 0.2675(2) 0.0391(4) Uani 1 1 d
C5 C 0.39901(11) 0.37900(11) 0.8455(2) 0.0416(5) Uani 1 1 d
C17 C 0.07577(11) 0.29828(14) 0.6316(3) 0.0518(6) Uani 1 1 d
C13 C 0.38289(12) 0.26172(12) 0.1652(3) 0.0458(5) Uani 1 1 d
C12 C 0.45173(12) 0.27436(13) 0.2034(3) 0.0504(6) Uani 1 1 d
C6 C 0.46705(12) 0.39326(13) 0.8815(3) 0.0515(6) Uani 1 1 d
C8 C 0.50353(12) 0.35743(14) 0.6376(3) 0.0516(6) Uani 1 1 d
C21 C 0.10615(12) 0.39525(14) 0.7847(3) 0.0584(6) Uani 1 1 d
C7 C 0.51907(11) 0.38336(15) 0.7765(3) 0.0563(6) Uani 1 1 d
C18 C 0.00718(13) 0.30497(16) 0.6765(3) 0.0642(7) Uani 1 1 d
C20 C 0.03752(15) 0.40057(17) 0.8292(4) 0.0745(9) Uani 1 1 d
C19 C -0.01279(12) 0.35580(16) 0.7753(4) 0.0680(7) Uani 1 1 d
C22 C -0.08808(19) 0.3609(3) 0.8259(8) 0.1097(16) Uani 1 1 d
H7 H 0.5675(14) 0.3945(13) 0.798(3) 0.056(7) Uiso 1 1 d
H5 H 0.3632(12) 0.3886(11) 0.920(3) 0.039(6) Uiso 1 1 d
H6 H 0.4785(12) 0.4122(13) 0.982(3) 0.049(6) Uiso 1 1 d
H8 H 0.5431(15) 0.3514(13) 0.564(3) 0.061(7) Uiso 1 1 d
H14 H 0.2848(13) 0.2636(12) 0.246(3) 0.046(6) Uiso 1 1 d
H13 H 0.3704(14) 0.2481(14) 0.065(3) 0.061(8) Uiso 1 1 d
H12 H 0.4899(17) 0.2624(16) 0.136(3) 0.076(9) Uiso 1 1 d
H11 H 0.5192(15) 0.3043(14) 0.366(3) 0.062(8) Uiso 1 1 d
H18 H -0.0286(17) 0.2715(15) 0.642(3) 0.071(8) Uiso 1 1 d
H17 H 0.0921(17) 0.2608(16) 0.560(4) 0.083(10) Uiso 1 1 d
H21 H 0.1421(16) 0.4305(16) 0.825(4) 0.087(10) Uiso 1 1 d
H20 H 0.0265(18) 0.4352(19) 0.894(4) 0.095(12) Uiso 1 1 d
H1N H 0.1980(14) 0.2949(14) 0.437(3) 0.058(7) Uiso 1 1 d
H22A H -0.087(3) 0.389(3) 0.918(7) 0.17(2) Uiso 1 1 d
H22B H -0.101(2) 0.406(3) 0.757(5) 0.126(16) Uiso 1 1 d
H22C H -0.119(4) 0.329(5) 0.728(10) 0.27(4) Uiso 1 1 d

loop_
_atom_site_aniso_label
_atom_site_aniso_U_11
_atom_site_aniso_U_22
_atom_site_aniso_U_33
_atom_site_aniso_U_23
_atom_site_aniso_U_13
_atom_site_aniso_U_12
N1 0.0294(7) 0.0432(9) 0.0298(8) -0.0005(7) 0.0005(6) -0.0010(7)
N2 0.0299(7) 0.0347(8) 0.0325(8) -0.0012(6) 0.0022(7) 0.0009(6)
C1 0.0294(8) 0.0318(8) 0.0329(9) 0.0026(7) 0.0006(7) -0.0004(7)
C15 0.0335(9) 0.0319(9) 0.0311(9) 0.0019(7) 0.0034(7) 0.0016(7)
C2 0.0327(9) 0.0354(9) 0.0315(9) 0.0025(7) 0.0007(7) -0.0003(7)
C4 0.0316(9) 0.0332(9) 0.0358(10) -0.0004(8) -0.0012(8) -0.0005(7)
C3 0.0316(9) 0.0298(8) 0.0318(9) 0.0013(7) 0.0032(7) 0.0001(7)
C10 0.0336(9) 0.0373(9) 0.0368(10) -0.0011(8) 0.0049(8) 0.0008(8)
C16 0.0311(9) 0.0473(10) 0.0343(10) 0.0020(9) 0.0011(8) 0.0021(8)
C9 0.0304(9) 0.0413(10) 0.0400(11) -0.0024(9) 0.0008(8) 0.0004(8)
C11 0.0325(10) 0.0651(14) 0.0486(12) -0.0080(11) 0.0092(9) -0.0005(10)
C14 0.0386(10) 0.0434(10) 0.0354(10) -0.0016(8) 0.0002(8) -0.0013(8)
C5 0.0368(10) 0.0488(11) 0.0392(11) -0.0067(9) -0.0001(9) 0.0015(9)
C17 0.0375(11) 0.0658(15) 0.0519(13) -0.0104(12) 0.0041(10) -0.0062(10)
C13 0.0522(12) 0.0503(12) 0.0349(11) -0.0051(10) 0.0046(10) 0.0006(10)
C12 0.0449(12) 0.0607(14) 0.0457(12) -0.0089(11) 0.0154(10) -0.0002(10)
C6 0.0434(11) 0.0611(14) 0.0499(14) -0.0168(11) -0.0084(10) -0.0031(10)
C8 0.0325(10) 0.0707(15) 0.0515(13) -0.0112(11) 0.0018(10) -0.0064(10)
C21 0.0411(12) 0.0624(15) 0.0717(17) -0.0186(13) 0.0015(11) 0.0055(11)
C7 0.0334(11) 0.0773(17) 0.0583(14) -0.0149(13) -0.0062(10) -0.0069(11)
C18 0.0380(11) 0.0846(19) 0.0698(17) -0.0082(15) 0.0054(12) -0.0124(12)
C20 0.0518(14) 0.081(2) 0.091(2) -0.0280(18) 0.0123(15) 0.0170(14)
C19 0.0373(12) 0.0848(18) 0.0820(19) -0.0020(16) 0.0130(12) 0.0064(12)
C22 0.0478(17) 0.131(4) 0.151(4) -0.012(4) 0.032(2) 0.010(2)

loop_
_atom_type_symbol
_atom_type_description
_atom_type_scat_dispersion_real
_atom_type_scat_dispersion_imag
_atom_type_scat_source
C C 0.0033 0.0016 'International Tables Vol C Tables 4.2.6.8 and 6.1.1.4'
H H 0.0000 0.0000 'International Tables Vol C Tables 4.2.6.8 and 6.1.1.4'
N N 0.0061 0.0033 'International Tables Vol C Tables 4.2.6.8 and 6.1.1.4'

loop_
_geom_angle_atom_site_label_1
_geom_angle_atom_site_label_2
_geom_angle_atom_site_label_3
_geom_angle
C2 N1 C1 106.64(16)
C2 N1 H1N 127.2(17)
C1 N1 H1N 126.1(17)
C2 N2 C3 104.42(15)
C3 C1 N1 105.59(16)
C3 C1 C15 123.55(16)
N1 C1 C15 130.75(17)
C14 C15 C10 119.91(18)
C14 C15 C1 123.66(17)
C10 C15 C1 116.42(17)
N2 C2 N1 112.64(16)
N2 C2 C16 123.20(17)
N1 C2 C16 124.16(17)
C5 C4 C9 120.24(18)
C5 C4 C3 122.45(17)
C9 C4 C3 117.29(17)
C1 C3 N2 110.68(16)
C1 C3 C4 121.38(16)
N2 C3 C4 127.87(16)
C11 C10 C15 117.29(18)
C11 C10 C9 121.97(18)
C15 C10 C9 120.73(16)
C17 C16 C21 118.8(2)
C17 C16 C2 122.43(18)
C21 C16 C2 118.59(19)
C8 C9 C4 117.46(18)
C8 C9 C10 121.96(18)
C4 C9 C10 120.58(16)
C12 C11 C10 121.7(2)
C12 C11 H11 117.4(16)
C10 C11 H11 120.8(16)
C13 C14 C15 120.7(2)
C13 C14 H14 121.4(16)
C15 C14 H14 117.9(16)
C6 C5 C4 120.5(2)
C6 C5 H5 118.3(13)
C4 C5 H5 121.2(13)
C16 C17 C18 120.3(2)
C16 C17 H17 116.7(19)
C18 C17 H17 123.0(19)
C14 C13 C12 119.8(2)
C14 C13 H13 119.1(16)
C12 C13 H13 120.9(16)
C11 C12 C13 120.5(2)
C11 C12 H12 117.6(18)
C13 C12 H12 121.6(18)
C5 C6 C7 119.9(2)
C5 C6 H6 119.7(14)
C7 C6 H6 120.3(14)
C7 C8 C9 121.2(2)
C7 C8 H8 117.8(15)
C9 C8 H8 121.0(15)
C20 C21 C16 119.9(3)
C20 C21 H21 119.3(18)
C16 C21 H21 120.7(18)
C8 C7 C6 120.6(2)
C8 C7 H7 118.0(16)
C6 C7 H7 121.4(16)
C19 C18 C17 121.3(2)
C19 C18 H18 118.0(18)
C17 C18 H18 120.6(18)
C19 C20 C21 121.4(3)
C19 C20 H20 121(2)
C21 C20 H20 118(2)
C18 C19 C20 118.2(2)
C18 C19 C22 120.3(3)
C20 C19 C22 121.5(3)
C19 C22 H22A 105(4)
C19 C22 H22B 96(2)
H22A C22 H22B 93(4)
C19 C22 H22C 102(4)
H22A C22 H22C 152(5)
H22B C22 H22C 83(4)

loop_
_geom_bond_atom_site_label_1
_geom_bond_atom_site_label_2
_geom_bond_distance
N1 C2 1.360(3)
N1 C1 1.382(2)
N1 H1N 0.91(3)
N2 C2 1.325(2)
N2 C3 1.384(2)
C1 C3 1.374(3)
C1 C15 1.430(3)
C15 C14 1.406(3)
C15 C10 1.419(3)
C2 C16 1.471(3)
C4 C5 1.402(3)
C4 C9 1.416(3)
C4 C3 1.439(3)
C10 C11 1.407(3)
C10 C9 1.468(3)
C16 C17 1.381(3)
C16 C21 1.392(3)
C9 C8 1.410(3)
C11 C12 1.369(3)
C11 H11 1.00(3)
C14 C13 1.371(3)
C14 H14 0.93(2)
C5 C6 1.374(3)
C5 H5 0.97(2)
C17 C18 1.384(3)
C17 H17 1.02(3)
C13 C12 1.388(3)
C13 H13 0.97(3)
C12 H12 0.98(3)
C6 C7 1.387(4)
C6 H6 1.00(3)
C8 C7 1.375(3)
C8 H8 1.01(3)
C21 C20 1.382(4)
C21 H21 1.03(3)
C7 H7 0.97(3)
C18 C19 1.374(4)
C18 H18 0.99(3)
C20 C19 1.382(4)
C20 H20 0.91(4)
C19 C22 1.519(4)
C22 H22A 0.99(6)
C22 H22B 1.09(5)
C22 H22C 1.22(9)
